data_4076720
loop_
_publ_author_name
'Delgado, Esther'
'Donnadieu, Bruno'
'Garc\'ia, M. Esther'
'Garc\'ia, Silvia'
'Ruiz, Miguel A.'
'Zamora, F\'elix'

_publ_contact_author 'Dr Esther Delgado'
_publ_section_title
;
 Fast and Reversible Intramolecular Cleavage of an Au&#x2212;C Bond in the
 Spiked-Triangular Metal Complexes
 [Fe3Au(\m4,\h2-C&#x22EE;CtBu)(CO)9(PR3)] (R = Ph,iPr)
;
_journal_issue 5
_journal_name_full Organometallics
_journal_page_first 780
_journal_paper_doi 10.1021/om010980b
_journal_volume 21
_journal_year 2002
_chemical_formula_sum 'C33 H24 Au Fe3 O9 P'
_chemical_formula_weight 960.01
_chemical_name_systematic
;
 ?
;
_space_group_IT_number 14
_symmetry_cell_setting monoclinic
_symmetry_space_group_name_Hall '-P 2yn'
_symmetry_space_group_name_H-M 'P 1 21/n 1'
_atom_sites_solution_hydrogens geom
_atom_sites_solution_primary direct
_atom_sites_solution_secondary difmap
_audit_creation_method SHELXL-97
_cell_angle_alpha 90.0
_cell_angle_beta 98.531(5)
_cell_angle_gamma 90.0
_cell_formula_units_Z 4
_cell_length_a 15.087(5)
_cell_length_b 9.997(5)
_cell_length_c 23.272(5)
_cell_measurement_reflns_used 5000
_cell_measurement_temperature 160(2)
_cell_measurement_theta_max 26.0
_cell_measurement_theta_min 2.2
_cell_volume 3471(2)
_computing_cell_refinement 'Stoe IPDS software (Stoe, 1996)'
_computing_data_collection 'Stoe IPDS software (Stoe, 1996)'
_computing_data_reduction 'XRED (Stoe, 1.08, 1996)'
_computing_molecular_graphics 'ORTEP3 for Windows (Farrugia, 1997)'
_computing_publication_material 'SHELXL-97 (Sheldrick, 1997)'
_computing_structure_refinement 'SHELXL-97 (Sheldrick, 1997)'
_computing_structure_solution 'SIR92 (Giacovazzo et al, 1992)'
_diffrn_ambient_temperature 160(2)
_diffrn_measured_fraction_theta_full 0.998
_diffrn_measured_fraction_theta_max 0.998
_diffrn_measurement_device_type 'Stoe IPDS'
_diffrn_measurement_method \f
_diffrn_radiation_monochromator graphite
_diffrn_radiation_source 'fine-focus sealed tube'
_diffrn_radiation_type MoK\a
_diffrn_radiation_wavelength 0.71073
_diffrn_reflns_av_R_equivalents 0.0507
_diffrn_reflns_av_sigmaI/netI 0.0419
_diffrn_reflns_limit_h_max 16
_diffrn_reflns_limit_h_min -15
_diffrn_reflns_limit_k_max 11
_diffrn_reflns_limit_k_min -11
_diffrn_reflns_limit_l_max 25
_diffrn_reflns_limit_l_min -25
_diffrn_reflns_number 19848
_diffrn_reflns_theta_full 23.26
_diffrn_reflns_theta_max 23.26
_diffrn_reflns_theta_min 2.22
_diffrn_standards_decay_% <0.1
_diffrn_standards_interval_time 'every frame'
_diffrn_standards_number 200
_exptl_absorpt_coefficient_mu 5.539
_exptl_absorpt_correction_T_max 0.71
_exptl_absorpt_correction_T_min 0.05
_exptl_absorpt_correction_type semi-empirical
_exptl_crystal_colour 'deep red'
_exptl_crystal_density_diffrn 1.837
_exptl_crystal_density_method 'not measured'
_exptl_crystal_description plate
_exptl_crystal_F_000 1864
_exptl_crystal_size_max 0.45
_exptl_crystal_size_mid 0.20
_exptl_crystal_size_min 0.08
_refine_diff_density_max 1.285
_refine_diff_density_min -0.951
_refine_diff_density_rms 0.113
_refine_ls_extinction_method none
_refine_ls_goodness_of_fit_ref 1.034
_refine_ls_hydrogen_treatment mixed
_refine_ls_matrix_type full
_refine_ls_number_parameters 548
_refine_ls_number_reflns 4969
_refine_ls_number_restraints 382
_refine_ls_restrained_S_all 1.081
_refine_ls_R_factor_all 0.0630
_refine_ls_R_factor_gt 0.0472
_refine_ls_shift/su_max 1.206
_refine_ls_shift/su_mean 0.028
_refine_ls_structure_factor_coef Fsqd
_refine_ls_weighting_details 'calc w=1/[\s^2^(Fo^2^)+(0.0761P)^2^+3.6409P] where P=(Fo^2^+2Fc^2^)/3'
_refine_ls_weighting_scheme calc
_refine_ls_wR_factor_gt 0.1162
_refine_ls_wR_factor_ref 0.1238
_reflns_number_gt 3856
_reflns_number_total 4969
_reflns_threshold_expression >2sigma(I)
_cod_data_source_file om010980b.cif
_cod_data_source_block global
_cod_original_sg_symbol_H-M P21/n
_cod_database_code 4076720

loop_
_symmetry_equiv_pos_as_xyz
'x, y, z'
'-x+1/2, y+1/2, -z+1/2'
'-x, -y, -z'
'x-1/2, -y-1/2, z-1/2'

loop_
_atom_site_label
_atom_site_type_symbol
_atom_site_fract_x
_atom_site_fract_y
_atom_site_fract_z
_atom_site_U_iso_or_equiv
_atom_site_adp_type
_atom_site_occupancy
_atom_site_symmetry_multiplicity
_atom_site_calc_flag
_atom_site_refinement_flags
_atom_site_disorder_assembly
_atom_site_disorder_group
Au1A Au 0.28567(8) 0.34637(16) 0.00758(4) 0.0501(3) Uani 0.785(4) 1 d PD A 1
Fe1A Fe 0.39116(11) 0.18397(17) 0.07849(8) 0.0509(6) Uani 0.785(4) 1 d PD A 1
C1A C 0.4739(10) 0.1929(16) 0.0314(7) 0.100(6) Uani 0.785(4) 1 d PDU A 1
O1A O 0.5335(11) 0.197(2) 0.0059(8) 0.158(6) Uani 0.785(4) 1 d PDU A 1
C2A C 0.3092(10) 0.0787(12) 0.0393(6) 0.072(4) Uani 0.785(4) 1 d PDU A 1
O2A O 0.2551(9) 0.0068(12) 0.0172(6) 0.114(4) Uani 0.785(4) 1 d PDU A 1
C3A C 0.4414(9) 0.0444(12) 0.1187(6) 0.076(3) Uani 0.785(4) 1 d PDU A 1
O3A O 0.4702(9) -0.0522(12) 0.1412(7) 0.122(5) Uani 0.785(4) 1 d PD A 1
C2A1 C 0.3453(13) 0.4538(16) 0.1310(7) 0.076(3) Uani 0.785(4) 1 d PDU A 1
C1T C 0.2973(10) 0.5895(14) 0.1290(5) 0.098(3) Uani 0.785(4) 1 d PDU A 1
C11T C 0.3153(13) 0.6662(16) 0.0748(7) 0.099(4) Uani 0.785(4) 1 d PDU A 1
H11A H 0.3799 0.6798 0.0764 0.148 Uiso 0.785(4) 1 calc PR A 1
H11B H 0.2850 0.7532 0.0733 0.148 Uiso 0.785(4) 1 calc PR A 1
H11C H 0.2923 0.6146 0.0399 0.148 Uiso 0.785(4) 1 calc PR A 1
C12T C 0.1960(12) 0.564(2) 0.1220(9) 0.121(5) Uani 0.785(4) 1 d PDU A 1
H12A H 0.1642 0.6494 0.1217 0.181 Uiso 0.785(4) 1 calc PR A 1
H12B H 0.1823 0.5093 0.1546 0.181 Uiso 0.785(4) 1 calc PR A 1
H12C H 0.1768 0.5164 0.0854 0.181 Uiso 0.785(4) 1 calc PR A 1
C13T C 0.3201(15) 0.685(2) 0.1808(8) 0.123(5) Uani 0.785(4) 1 d PDU A 1
H13A H 0.3847 0.7024 0.1872 0.185 Uiso 0.785(4) 1 calc PR A 1
H13B H 0.3027 0.6435 0.2157 0.185 Uiso 0.785(4) 1 calc PR A 1
H13C H 0.2876 0.7690 0.1727 0.185 Uiso 0.785(4) 1 calc PR A 1
Au1B Au 0.2698(2) 0.4000(5) 0.01590(15) 0.0443(9) Uani 0.215(4) 1 d PD A 2
Fe1B Fe 0.3227(4) 0.5149(8) 0.1190(3) 0.049(2) Uani 0.215(4) 1 d PD A 2
C1B C 0.344(3) 0.647(3) 0.0714(13) 0.088(10) Uani 0.215(4) 1 d PDU A 2
O1B O 0.356(3) 0.732(3) 0.0402(14) 0.095(13) Uani 0.215(4) 1 d PD A 2
C2B C 0.2068(9) 0.533(4) 0.122(2) 0.106(5) Uani 0.215(4) 1 d PDU A 2
O2B O 0.1300(8) 0.531(4) 0.119(2) 0.095(13) Uani 0.215(4) 1 d PD A 2
C3B C 0.352(3) 0.611(3) 0.1835(10) 0.104(5) Uani 0.215(4) 1 d PDU A 2
O3B O 0.377(3) 0.686(4) 0.2200(13) 0.13(2) Uani 0.215(4) 1 d PD A 2
C2B1 C 0.3894(17) 0.2298(18) 0.1060(12) 0.063(4) Uani 0.215(4) 1 d PDU A 2
C2T C 0.406(2) 0.104(3) 0.0714(13) 0.071(3) Uani 0.215(4) 1 d PDU A 2
C21T C 0.447(4) 0.143(5) 0.0172(18) 0.081(7) Uani 0.215(4) 1 d PDU A 2
H21A H 0.4025 0.1936 -0.0095 0.121 Uiso 0.215(4) 1 calc PR A 2
H21B H 0.4641 0.0626 -0.0022 0.121 Uiso 0.215(4) 1 calc PR A 2
H21C H 0.4998 0.1992 0.0287 0.121 Uiso 0.215(4) 1 calc PR A 2
C22T C 0.314(3) 0.040(4) 0.049(2) 0.068(6) Uani 0.215(4) 1 d PDU A 2
H22A H 0.2743 0.1088 0.0292 0.102 Uiso 0.215(4) 1 calc PR A 2
H22B H 0.2883 0.0039 0.0817 0.102 Uiso 0.215(4) 1 calc PR A 2
H22C H 0.3223 -0.0315 0.0216 0.102 Uiso 0.215(4) 1 calc PR A 2
C23T C 0.463(3) -0.008(3) 0.102(2) 0.074(6) Uani 0.215(4) 1 d PDU A 2
H23A H 0.4342 -0.0439 0.1342 0.111 Uiso 0.215(4) 1 calc PR A 2
H23B H 0.5226 0.0270 0.1184 0.111 Uiso 0.215(4) 1 calc PR A 2
H23C H 0.4704 -0.0802 0.0748 0.111 Uiso 0.215(4) 1 calc PR A 2
C1 C 0.3517(6) 0.3511(6) 0.0946(4) 0.0506(19) Uani 1 1 d DU . .
Fe2 Fe 0.33408(9) 0.27477(13) 0.17283(5) 0.0528(3) Uani 1 1 d D A .
C21 C 0.2270(6) 0.1997(9) 0.1525(4) 0.060(2) Uani 1 1 d D . .
O21 O 0.1581(5) 0.1512(9) 0.1383(4) 0.092(3) Uani 1 1 d D A .
C22 C 0.3915(8) 0.1539(12) 0.2198(4) 0.083(3) Uani 1 1 d D . .
O22 O 0.4272(8) 0.0741(12) 0.2506(4) 0.126(4) Uani 1 1 d D A .
C23 C 0.3023(9) 0.3661(12) 0.2321(5) 0.087(4) Uani 1 1 d DU . .
O23 O 0.2832(8) 0.4251(11) 0.2710(4) 0.120(3) Uani 1 1 d DU A .
Fe3 Fe 0.46978(11) 0.38035(19) 0.14467(7) 0.0838(6) Uani 1 1 d D A .
C31 C 0.5247(8) 0.4833(15) 0.0968(6) 0.090(4) Uani 1 1 d . . .
O31 O 0.5587(7) 0.5463(11) 0.0663(5) 0.112(3) Uani 1 1 d . A .
C32 C 0.5569(11) 0.268(3) 0.1631(13) 0.194(14) Uani 1 1 d . . .
O32 O 0.6168(10) 0.200(2) 0.1785(13) 0.284(16) Uani 1 1 d . A .
C33 C 0.4955(18) 0.465(3) 0.2083(8) 0.211(16) Uani 1 1 d . . .
O33 O 0.5113(14) 0.522(2) 0.2550(9) 0.212(7) Uani 1 1 d U A .
P1 P 0.19171(17) 0.3810(2) -0.07671(11) 0.0575(6) Uani 1 1 d . . .
C111 C 0.2422(7) 0.3181(9) -0.1372(5) 0.066(2) Uani 1 1 d U A .
C112 C 0.2515(8) 0.3940(12) -0.1845(5) 0.076(2) Uani 1 1 d U . .
H112 H 0.2284 0.4825 -0.1876 0.091 Uiso 1 1 calc R A .
C113 C 0.2947(10) 0.3425(14) -0.2284(7) 0.099(3) Uani 1 1 d U A .
H113 H 0.3002 0.3960 -0.2615 0.118 Uiso 1 1 calc R . .
C114 C 0.3294(11) 0.2160(16) -0.2247(8) 0.111(3) Uani 1 1 d U . .
H114 H 0.3592 0.1814 -0.2546 0.133 Uiso 1 1 calc R A .
C115 C 0.3203(11) 0.1408(15) -0.1774(7) 0.109(3) Uani 1 1 d U A .
H115 H 0.3445 0.0528 -0.1746 0.131 Uiso 1 1 calc R . .
C116 C 0.2771(9) 0.1883(12) -0.1333(6) 0.092(3) Uani 1 1 d U . .
H116 H 0.2711 0.1336 -0.1007 0.110 Uiso 1 1 calc R A .
C121 C 0.1573(8) 0.5517(10) -0.0963(5) 0.069(2) Uani 1 1 d U A .
C122 C 0.0739(9) 0.5800(13) -0.1241(6) 0.084(3) Uani 1 1 d U . .
H122 H 0.0307 0.5107 -0.1316 0.101 Uiso 1 1 calc R A .
C123 C 0.0509(10) 0.7138(14) -0.1422(7) 0.103(3) Uani 1 1 d U A .
H123 H -0.0056 0.7347 -0.1642 0.124 Uiso 1 1 calc R . .
C124 C 0.1152(11) 0.8123(14) -0.1259(7) 0.101(3) Uani 1 1 d U . .
H124 H 0.0996 0.9025 -0.1355 0.121 Uiso 1 1 calc R A .
C125 C 0.1960(10) 0.7886(12) -0.0981(6) 0.091(3) Uani 1 1 d U A .
H125 H 0.2373 0.8598 -0.0887 0.109 Uiso 1 1 calc R . .
C126 C 0.2207(10) 0.6554(11) -0.0824(5) 0.079(2) Uani 1 1 d U . .
H126 H 0.2790 0.6359 -0.0627 0.095 Uiso 1 1 calc R A .
C131 C 0.0903(8) 0.2826(13) -0.0751(6) 0.086(3) Uani 1 1 d U A .
C132 C 0.0490(8) 0.2157(13) -0.1233(7) 0.092(3) Uani 1 1 d U . .
H132 H 0.0718 0.2221 -0.1592 0.111 Uiso 1 1 calc R A .
C133 C -0.0291(9) 0.1359(14) -0.1189(9) 0.107(3) Uani 1 1 d U A .
H133 H -0.0580 0.0874 -0.1516 0.129 Uiso 1 1 calc R . .
C134 C -0.0606(11) 0.1312(17) -0.0676(9) 0.122(3) Uani 1 1 d U . .
H134 H -0.1110 0.0761 -0.0645 0.146 Uiso 1 1 calc R A .
C135 C -0.0231(10) 0.2025(18) -0.0194(8) 0.122(3) Uani 1 1 d U A .
H135 H -0.0493 0.2013 0.0152 0.147 Uiso 1 1 calc R . .
C136 C 0.0548(9) 0.2771(16) -0.0228(7) 0.108(3) Uani 1 1 d U . .
H136 H 0.0835 0.3238 0.0103 0.129 Uiso 1 1 calc R A .

loop_
_atom_site_aniso_label
_atom_site_aniso_U_11
_atom_site_aniso_U_22
_atom_site_aniso_U_33
_atom_site_aniso_U_23
_atom_site_aniso_U_13
_atom_site_aniso_U_12
Au1A 0.0529(4) 0.0516(6) 0.0426(4) 0.0108(4) -0.0033(3) -0.0149(4)
Fe1A 0.0595(11) 0.0491(11) 0.0478(10) 0.0114(7) 0.0203(8) 0.0095(7)
C1A 0.113(12) 0.090(12) 0.117(12) 0.039(9) 0.081(11) 0.035(10)
O1A 0.162(9) 0.164(9) 0.161(9) 0.023(7) 0.070(7) 0.027(7)
C2A 0.106(8) 0.048(7) 0.062(7) 0.005(6) 0.007(6) -0.014(6)
O2A 0.154(8) 0.084(6) 0.096(6) -0.006(5) -0.007(6) -0.032(6)
C3A 0.087(8) 0.068(7) 0.078(8) 0.018(6) 0.030(6) 0.014(6)
O3A 0.125(11) 0.101(9) 0.150(12) 0.063(9) 0.049(9) 0.046(8)
C2A1 0.106(7) 0.062(6) 0.065(6) 0.000(5) 0.030(6) -0.003(6)
C1T 0.139(7) 0.070(6) 0.096(6) 0.006(5) 0.048(6) 0.011(6)
C11T 0.127(8) 0.072(6) 0.103(6) 0.008(5) 0.032(6) 0.005(6)
C12T 0.138(8) 0.094(10) 0.140(11) 0.018(9) 0.051(9) 0.024(7)
C13T 0.156(8) 0.105(7) 0.116(7) -0.007(6) 0.040(7) 0.008(6)
Au1B 0.0424(12) 0.0449(19) 0.0445(12) 0.0022(12) 0.0031(8) -0.0078(12)
Fe1B 0.047(4) 0.049(4) 0.053(4) -0.012(3) 0.011(3) 0.012(3)
C1B 0.095(12) 0.080(11) 0.092(11) 0.004(8) 0.023(8) 0.003(8)
O1B 0.11(3) 0.07(2) 0.10(3) 0.01(2) 0.00(2) -0.03(2)
C2B 0.141(10) 0.076(10) 0.109(9) 0.010(9) 0.049(10) 0.019(9)
O2B 0.08(3) 0.09(3) 0.12(3) -0.02(2) 0.01(2) -0.01(2)
C3B 0.141(10) 0.077(9) 0.103(9) 0.004(9) 0.045(9) 0.018(9)
O3B 0.06(2) 0.10(3) 0.20(6) 0.02(3) -0.06(3) -0.03(2)
C2B1 0.081(8) 0.052(6) 0.060(7) 0.009(6) 0.017(7) -0.009(6)
C2T 0.092(7) 0.055(6) 0.068(7) 0.010(6) 0.021(6) -0.001(6)
C21T 0.102(13) 0.061(14) 0.089(11) 0.016(10) 0.047(11) 0.010(12)
C22T 0.099(10) 0.041(13) 0.064(13) 0.015(11) 0.014(10) -0.007(10)
C23T 0.093(12) 0.060(11) 0.073(13) 0.010(10) 0.025(11) 0.003(10)
C1 0.069(5) 0.044(4) 0.042(4) 0.002(3) 0.018(4) -0.016(4)
Fe2 0.0622(8) 0.0609(8) 0.0356(6) 0.0009(6) 0.0082(6) -0.0133(6)
C21 0.057(6) 0.061(6) 0.064(6) 0.018(5) 0.017(5) 0.001(5)
O21 0.050(4) 0.116(7) 0.109(7) 0.022(5) 0.016(4) -0.019(4)
C22 0.096(8) 0.111(9) 0.039(6) 0.023(6) 0.006(6) -0.005(7)
O22 0.129(8) 0.167(10) 0.075(6) 0.054(7) -0.010(6) 0.011(8)
C23 0.109(7) 0.091(6) 0.068(6) -0.012(5) 0.030(6) -0.007(5)
O23 0.151(7) 0.122(6) 0.094(6) -0.021(5) 0.047(5) -0.003(5)
Fe3 0.0683(9) 0.1092(13) 0.0672(10) 0.0199(9) -0.0128(8) -0.0487(9)
C31 0.069(7) 0.120(10) 0.080(8) 0.007(8) 0.008(6) -0.047(7)
O31 0.090(6) 0.136(8) 0.113(8) 0.028(6) 0.024(6) -0.050(6)
C32 0.067(9) 0.20(2) 0.28(3) 0.16(2) -0.062(14) -0.043(12)
O32 0.093(9) 0.232(18) 0.49(4) 0.19(2) -0.081(16) -0.024(11)
C33 0.23(2) 0.32(3) 0.073(10) -0.048(15) 0.008(12) -0.22(3)
O33 0.206(10) 0.229(10) 0.199(10) -0.016(8) 0.025(8) -0.059(8)
P1 0.0593(14) 0.0523(14) 0.0543(14) 0.0141(11) -0.0132(11) -0.0137(11)
C111 0.072(5) 0.050(4) 0.066(5) -0.005(3) -0.026(4) 0.003(4)
C112 0.087(5) 0.068(5) 0.069(5) -0.009(4) -0.003(4) 0.003(4)
C113 0.109(6) 0.092(5) 0.093(6) -0.027(5) 0.008(5) 0.000(5)
C114 0.116(7) 0.101(6) 0.110(6) -0.040(5) 0.000(6) 0.014(5)
C115 0.116(6) 0.089(6) 0.112(6) -0.032(5) -0.020(6) 0.032(5)
C116 0.106(6) 0.065(5) 0.093(6) -0.015(4) -0.025(5) 0.023(5)
C121 0.083(5) 0.056(4) 0.069(5) 0.012(4) 0.017(4) 0.000(4)
C122 0.080(5) 0.071(5) 0.105(6) 0.010(5) 0.019(5) 0.012(4)
C123 0.099(6) 0.084(5) 0.128(7) 0.011(5) 0.022(6) 0.026(5)
C124 0.119(6) 0.071(5) 0.117(7) 0.007(5) 0.032(6) 0.017(5)
C125 0.122(6) 0.061(4) 0.092(6) 0.011(5) 0.027(5) -0.004(5)
C126 0.105(5) 0.058(4) 0.076(5) 0.012(4) 0.016(5) -0.009(4)
C131 0.059(5) 0.089(6) 0.101(6) 0.031(5) -0.020(4) -0.022(4)
C132 0.061(5) 0.082(5) 0.124(6) 0.007(5) -0.022(5) -0.014(4)
C133 0.069(5) 0.096(6) 0.146(7) 0.006(6) -0.020(5) -0.022(5)
C134 0.088(6) 0.118(7) 0.151(8) 0.030(6) -0.013(6) -0.038(5)
C135 0.094(6) 0.138(7) 0.130(7) 0.044(6) -0.003(5) -0.044(5)
C136 0.078(6) 0.128(7) 0.110(6) 0.040(6) -0.012(5) -0.040(5)

loop_
_atom_type_symbol
_atom_type_description
_atom_type_scat_dispersion_real
_atom_type_scat_dispersion_imag
_atom_type_scat_source
C C 0.0033 0.0016 'International Tables Vol C Tables 4.2.6.8 and 6.1.1.4'
H H 0.0000 0.0000 'International Tables Vol C Tables 4.2.6.8 and 6.1.1.4'
O O 0.0106 0.0060 'International Tables Vol C Tables 4.2.6.8 and 6.1.1.4'
P P 0.1023 0.0942 'International Tables Vol C Tables 4.2.6.8 and 6.1.1.4'
Fe Fe 0.3463 0.8444 'International Tables Vol C Tables 4.2.6.8 and 6.1.1.4'
Au Au -2.0133 8.8022 'International Tables Vol C Tables 4.2.6.8 and 6.1.1.4'

loop_
_geom_angle_atom_site_label_1
_geom_angle_atom_site_label_2
_geom_angle_atom_site_label_3
_geom_angle
C1 Au1A P1 165.1(2)
C1 Au1A Fe1A 43.11(17)
P1 Au1A Fe1A 150.04(11)
C2A Fe1A C1A 102.3(6)
C2A Fe1A C3A 90.9(6)
C1A Fe1A C3A 94.6(6)
C2A Fe1A C1 115.1(6)
C1A Fe1A C1 111.0(6)
C3A Fe1A C1 137.0(6)
C2A Fe1A Fe2 110.1(5)
C1A Fe1A Fe2 147.2(6)
C3A Fe1A Fe2 89.9(5)
C1 Fe1A Fe2 50.1(3)
C2A Fe1A Fe3 162.4(6)
C1A Fe1A Fe3 91.5(6)
C3A Fe1A Fe3 98.9(5)
C1 Fe1A Fe3 48.7(3)
Fe2 Fe1A Fe3 55.72(6)
C2A Fe1A Au1A 74.7(5)
C1A Fe1A Au1A 89.8(5)
C3A Fe1A Au1A 165.5(5)
C1 Fe1A Au1A 52.3(3)
Fe2 Fe1A Au1A 93.84(7)
Fe3 Fe1A Au1A 94.75(8)
O1A C1A Fe1A 173.2(19)
O2A C2A Fe1A 175.5(14)
O3A C3A Fe1A 174.5(16)
C1 C2A1 C1T 137.2(15)
C1 C2A1 Fe3 70.5(9)
C1T C2A1 Fe3 139.3(11)
C1 C2A1 Fe2 69.6(7)
C1T C2A1 Fe2 135.4(11)
Fe3 C2A1 Fe2 75.3(6)
C12T C1T C11T 107.0(8)
C12T C1T C13T 106.9(8)
C11T C1T C13T 106.9(8)
C12T C1T C2A1 108.2(13)
C11T C1T C2A1 109.0(12)
C13T C1T C2A1 118.3(14)
C1 Au1B P1 160.9(3)
C1 Au1B Fe1B 42.4(2)
P1 Au1B Fe1B 156.6(3)
C2B Fe1B C1B 102.6(5)
C2B Fe1B C3B 92.0(6)
C1B Fe1B C3B 94.6(5)
C2B Fe1B C1 113.1(13)
C1B Fe1B C1 113.5(15)
C3B Fe1B C1 135.4(15)
C2B Fe1B Fe3 149.8(17)
C1B Fe1B Fe3 107.3(17)
C3B Fe1B Fe3 89.4(15)
C1 Fe1B Fe3 50.4(3)
C2B Fe1B Au1B 84.9(14)
C1B Fe1B Au1B 79.5(12)
C3B Fe1B Au1B 172.6(14)
C1 Fe1B Au1B 51.9(3)
Fe3 Fe1B Au1B 96.6(2)
C2B Fe1B Fe2 94.1(17)
C1B Fe1B Fe2 160.1(16)
C3B Fe1B Fe2 95.5(13)
C1 Fe1B Fe2 48.6(3)
Fe3 Fe1B Fe2 55.78(17)
Au1B Fe1B Fe2 91.4(2)
O1B C1B Fe1B 178(5)
O2B C2B Fe1B 171(3)
O3B C3B Fe1B 170(2)
C1 C2B1 C2T 137(2)
C1 C2B1 Fe2 74.2(15)
C2T C2B1 Fe2 137.6(16)
C1 C2B1 Fe3 68.4(8)
C2T C2B1 Fe3 134.4(19)
Fe2 C2B1 Fe3 76.9(9)
C23T C2T C21T 108.0(16)
C23T C2T C2B1 118.5(19)
C21T C2T C2B1 109.6(17)
C23T C2T C22T 106.1(15)
C21T C2T C22T 106.0(16)
C2B1 C2T C22T 108.0(18)
C2A1 C1 C2B1 129.1(18)
C2A1 C1 Fe1B 21.0(7)
C2B1 C1 Fe1B 150.1(13)
C2A1 C1 Fe1A 151.9(10)
C2B1 C1 Fe1A 23.0(12)
Fe1B C1 Fe1A 172.7(6)
C2A1 C1 Fe3 70.3(9)
C2B1 C1 Fe3 72.7(8)
Fe1B C1 Fe3 85.4(4)
Fe1A C1 Fe3 87.9(4)
C2A1 C1 Fe2 72.0(7)
C2B1 C1 Fe2 66.0(16)
Fe1B C1 Fe2 89.4(4)
Fe1A C1 Fe2 86.0(3)
Fe3 C1 Fe2 75.9(3)
C2A1 C1 Au1B 106.4(9)
C2B1 C1 Au1B 123.7(10)
Fe1B C1 Au1B 85.7(4)
Fe1A C1 Au1B 101.5(4)
Fe3 C1 Au1B 145.9(4)
Fe2 C1 Au1B 136.8(5)
C2A1 C1 Au1A 123.5(9)
C2B1 C1 Au1A 107.0(10)
Fe1B C1 Au1A 102.6(4)
Fe1A C1 Au1A 84.6(3)
Fe3 C1 Au1A 144.2(4)
Fe2 C1 Au1A 138.1(4)
Au1B C1 Au1A 17.10(13)
C22 Fe2 C23 92.0(5)
C22 Fe2 C21 102.6(5)
C23 Fe2 C21 94.8(5)
C22 Fe2 C2B1 96.2(7)
C23 Fe2 C2B1 161.1(7)
C21 Fe2 C2B1 99.9(6)
C22 Fe2 C1 134.0(5)
C23 Fe2 C1 126.1(4)
C21 Fe2 C1 98.9(4)
C2B1 Fe2 C1 39.8(5)
C22 Fe2 C2A1 145.2(7)
C23 Fe2 C2A1 88.3(6)
C21 Fe2 C2A1 112.1(6)
C2B1 Fe2 C2A1 75.2(9)
C1 Fe2 C2A1 38.4(5)
C22 Fe2 Fe3 96.1(4)
C23 Fe2 Fe3 108.4(4)
C21 Fe2 Fe3 149.6(3)
C2B1 Fe2 Fe3 53.9(5)
C1 Fe2 Fe3 51.6(3)
C2A1 Fe2 Fe3 51.3(5)
C22 Fe2 Fe1A 95.1(4)
C23 Fe2 Fe1A 169.1(4)
C21 Fe2 Fe1A 91.7(3)
C2B1 Fe2 Fe1A 8.8(5)
C1 Fe2 Fe1A 43.87(18)
C2A1 Fe2 Fe1A 81.1(5)
Fe3 Fe2 Fe1A 62.70(7)
C22 Fe2 Fe1B 152.4(4)
C23 Fe2 Fe1B 84.1(4)
C21 Fe2 Fe1B 105.0(3)
C2B1 Fe2 Fe1B 80.7(5)
C1 Fe2 Fe1B 42.0(2)
C2A1 Fe2 Fe1B 8.5(6)
Fe3 Fe2 Fe1B 59.78(14)
Fe1A Fe2 Fe1B 85.74(14)
O21 C21 Fe2 178.7(9)
O22 C22 Fe2 178.6(12)
O23 C23 Fe2 178.8(13)
C33 Fe3 C32 92.1(16)
C33 Fe3 C31 100.9(8)
C32 Fe3 C31 97.0(8)
C33 Fe3 C2A1 92.5(12)
C32 Fe3 C2A1 159.7(7)
C31 Fe3 C2A1 101.5(6)
C33 Fe3 C1 130.5(11)
C32 Fe3 C1 128.8(9)
C31 Fe3 C1 100.1(4)
C2A1 Fe3 C1 39.3(5)
C33 Fe3 C2B1 142.1(11)
C32 Fe3 C2B1 90.7(10)
C31 Fe3 C2B1 116.2(10)
C2A1 Fe3 C2B1 73.7(10)
C1 Fe3 C2B1 38.8(5)
C33 Fe3 Fe2 94.1(6)
C32 Fe3 Fe2 106.6(6)
C31 Fe3 Fe2 151.5(4)
C2A1 Fe3 Fe2 53.4(4)
C1 Fe3 Fe2 52.5(2)
C2B1 Fe3 Fe2 49.2(10)
C33 Fe3 Fe1B 91.2(12)
C32 Fe3 Fe1B 170.6(6)
C31 Fe3 Fe1B 91.0(5)
C2A1 Fe3 Fe1B 11.0(4)
C1 Fe3 Fe1B 44.1(2)
C2B1 Fe3 Fe1B 81.3(7)
Fe2 Fe3 Fe1B 64.44(18)
C33 Fe3 Fe1A 153.5(6)
C32 Fe3 Fe1A 85.6(9)
C31 Fe3 Fe1A 105.6(4)
C2A1 Fe3 Fe1A 81.5(5)
C1 Fe3 Fe1A 43.40(18)
C2B1 Fe3 Fe1A 12.4(10)
Fe2 Fe3 Fe1A 61.58(6)
Fe1B Fe3 Fe1A 87.50(16)
O31 C31 Fe3 179.0(13)
O32 C32 Fe3 175(3)
O33 C33 Fe3 177.3(18)
C111 P1 C121 105.5(5)
C111 P1 C131 106.3(6)
C121 P1 C131 107.6(6)
C111 P1 Au1A 109.8(3)
C121 P1 Au1A 118.5(4)
C131 P1 Au1A 108.5(4)
C111 P1 Au1B 122.7(3)
C121 P1 Au1B 104.1(4)
C131 P1 Au1B 109.8(5)
Au1A P1 Au1B 15.78(10)
C112 C111 C116 119.1(13)
C112 C111 P1 122.8(8)
C116 C111 P1 118.0(10)
C111 C112 C113 120.3(12)
C114 C113 C112 120.8(16)
C115 C114 C113 118.8(16)
C114 C115 C116 121.8(14)
C115 C116 C111 119.1(15)
C122 C121 C126 120.2(10)
C122 C121 P1 121.6(9)
C126 C121 P1 118.1(9)
C121 C122 C123 120.3(13)
C124 C123 C122 116.8(14)
C125 C124 C123 124.3(13)
C124 C125 C126 119.1(13)
C121 C126 C125 119.1(13)
C132 C131 C136 120.3(12)
C132 C131 P1 121.7(12)
C136 C131 P1 118.0(10)
C131 C132 C133 119.2(16)
C134 C133 C132 118.7(15)
C133 C134 C135 123.1(15)
C134 C135 C136 118.4(18)
C131 C136 C135 120.1(15)

loop_
_geom_bond_atom_site_label_1
_geom_bond_atom_site_label_2
_geom_bond_distance
Au1A C1 2.120(9)
Au1A P1 2.270(2)
Au1A Fe1A 2.667(2)
Fe1A C2A 1.770(10)
Fe1A C1A 1.780(10)
Fe1A C3A 1.785(10)
Fe1A C1 1.831(6)
Fe1A Fe2 2.636(2)
Fe1A Fe3 2.663(3)
C1A O1A 1.151(11)
C2A O2A 1.150(12)
C3A O3A 1.152(12)
C2A1 C1 1.344(18)
C2A1 C1T 1.535(11)
C2A1 Fe3 2.00(2)
C2A1 Fe2 2.057(16)
C1T C12T 1.534(11)
C1T C11T 1.535(11)
C1T C13T 1.535(11)
Au1B C1 2.109(10)
Au1B P1 2.306(4)
Au1B Fe1B 2.672(8)
Fe1B C2B 1.768(10)
Fe1B C1B 1.781(9)
Fe1B C3B 1.782(10)
Fe1B C1 1.808(9)
Fe1B Fe3 2.588(7)
Fe1B Fe2 2.702(8)
C1B O1B 1.151(11)
C2B O2B 1.152(12)
C3B O3B 1.153(12)
C2B1 C1 1.348(18)
C2B1 C2T 1.536(14)
C2B1 Fe2 1.92(4)
C2B1 Fe3 2.054(16)
C2T C23T 1.533(15)
C2T C21T 1.535(15)
C2T C22T 1.537(15)
C1 Fe3 2.001(9)
C1 Fe2 2.027(8)
Fe2 C22 1.768(10)
Fe2 C23 1.780(10)
Fe2 C21 1.780(9)
Fe2 Fe3 2.476(2)
C21 O21 1.150(10)
C22 O22 1.151(12)
C23 O23 1.151(11)
Fe3 C33 1.697(18)
Fe3 C32 1.73(2)
Fe3 C31 1.805(13)
C31 O31 1.129(14)
C32 O32 1.15(2)
C33 O33 1.22(2)
P1 C111 1.809(12)
P1 C121 1.822(10)
P1 C131 1.824(11)
C111 C112 1.362(17)
C111 C116 1.398(15)
C112 C113 1.389(19)
C113 C114 1.37(2)
C114 C115 1.36(2)
C115 C116 1.38(2)
C121 C122 1.356(17)
C121 C126 1.415(16)
C122 C123 1.430(18)
C123 C124 1.40(2)
C124 C125 1.31(2)
C125 C126 1.416(17)
C131 C132 1.375(19)
C131 C136 1.40(2)
C132 C133 1.439(18)
C133 C134 1.35(2)
C134 C135 1.38(3)
C135 C136 1.404(19)
